data_2235243
loop_
_publ_author_name
'Siddiqui, Tausif'
'Koteswara Rao, Vandavasi'
'Zeller, Matthias'
'Lovelace-Cameron, Sherri R.'

_publ_section_title
;
 Dimethylammonium 3-carboxybenzoate
;
_journal_coeditor_code SU2413
_journal_issue 6
_journal_name_full 'Acta Crystallographica Section E'
_journal_page_first o1778
_journal_paper_doi 10.1107/S160053681202096X
_journal_volume 68
_journal_year 2012
_chemical_formula_iupac 'C2 H8 N +, C8 H5 O4 -'
_chemical_formula_moiety 'C2 H8 N +, C8 H5 O4 -'
_chemical_formula_sum 'C10 H13 N O4'
_chemical_formula_weight 211.21
_chemical_name_systematic
;
Dimethylammonium 3-carboxybenzoate
;
_space_group_IT_number 2
_symmetry_cell_setting triclinic
_symmetry_space_group_name_Hall '-P 1'
_symmetry_space_group_name_H-M 'P -1'
_atom_sites_solution_hydrogens geom
_atom_sites_solution_primary direct
_atom_sites_solution_secondary difmap
_audit_creation_method SHELXL-97
_cell_angle_alpha 91.858(14)
_cell_angle_beta 94.599(17)
_cell_angle_gamma 90.009(14)
_cell_formula_units_Z 4
_cell_length_a 8.439(5)
_cell_length_b 10.133(8)
_cell_length_c 12.304(9)
_cell_measurement_reflns_used 832
_cell_measurement_temperature 100(2)
_cell_measurement_theta_max 31.09
_cell_measurement_theta_min 2.57
_cell_volume 1048.2(13)
_computing_cell_refinement 'SAINT  (Bruker, 2011)'
_computing_data_collection 'APEX2  (Bruker, 2011)'
_computing_data_reduction 'SAINT  (Bruker, 2011)'
_computing_molecular_graphics 'DIAMOND (Brandenburg, 2001)'
_computing_publication_material 'publCIF (Westrip, 2010)'
_computing_structure_refinement
;
<i>SHELXLE</i> (H\"ubschle <i>et al.</i>, 2011) and <i>SHELXL97</i>
(Sheldrick, 2008)
;
_computing_structure_solution 'SHELXS97 (Sheldrick, 2008)'
_diffrn_ambient_temperature 100(2)
_diffrn_measured_fraction_theta_full 0.991
_diffrn_measured_fraction_theta_max 0.897
_diffrn_measurement_device_type 'Bruker SMART APEX CCD'
_diffrn_measurement_method '\w scans'
_diffrn_radiation_monochromator graphite
_diffrn_radiation_source 'fine-focus sealed tube'
_diffrn_radiation_type MoK\a
_diffrn_radiation_wavelength 0.71073
_diffrn_reflns_av_R_equivalents 0.0288
_diffrn_reflns_av_sigmaI/netI 0.0475
_diffrn_reflns_limit_h_max 12
_diffrn_reflns_limit_h_min -12
_diffrn_reflns_limit_k_max 14
_diffrn_reflns_limit_k_min -14
_diffrn_reflns_limit_l_max 18
_diffrn_reflns_limit_l_min -17
_diffrn_reflns_number 13304
_diffrn_reflns_theta_full 28.00
_diffrn_reflns_theta_max 31.79
_diffrn_reflns_theta_min 1.66
_diffrn_standards_number 0
_exptl_absorpt_coefficient_mu 0.104
_exptl_absorpt_correction_T_max 0.7463
_exptl_absorpt_correction_T_min 0.6837
_exptl_absorpt_correction_type multi-scan
_exptl_absorpt_process_details '(SADABS; Bruker, 2011)'
_exptl_crystal_colour colourless
_exptl_crystal_density_diffrn 1.338
_exptl_crystal_density_method 'not measured'
_exptl_crystal_description plate
_exptl_crystal_F_000 448
_exptl_crystal_size_max 0.32
_exptl_crystal_size_mid 0.21
_exptl_crystal_size_min 0.09
_refine_diff_density_max 0.391
_refine_diff_density_min -0.290
_refine_ls_extinction_method none
_refine_ls_goodness_of_fit_ref 1.059
_refine_ls_hydrogen_treatment mixed
_refine_ls_matrix_type full
_refine_ls_number_parameters 283
_refine_ls_number_reflns 6417
_refine_ls_number_restraints 0
_refine_ls_restrained_S_all 1.059
_refine_ls_R_factor_all 0.0693
_refine_ls_R_factor_gt 0.0490
_refine_ls_shift/su_max 0.000
_refine_ls_shift/su_mean 0.000
_refine_ls_structure_factor_coef Fsqd
_refine_ls_weighting_details 'calc w=1/[\s^2^(Fo^2^)+(0.0443P)^2^+0.3839P] where P=(Fo^2^+2Fc^2^)/3'
_refine_ls_weighting_scheme calc
_refine_ls_wR_factor_gt 0.1089
_refine_ls_wR_factor_ref 0.1247
_reflns_number_gt 4906
_reflns_number_total 6417
_reflns_threshold_expression I>2\s(I)
_cod_data_source_file su2413.cif
_cod_data_source_block I
_cod_database_code 2235243
_cod_database_fobs_code 2235243

loop_
_symmetry_equiv_pos_as_xyz
'x, y, z'
'-x, -y, -z'

loop_
_atom_site_type_symbol
_atom_site_label
_atom_site_fract_x
_atom_site_fract_y
_atom_site_fract_z
_atom_site_U_iso_or_equiv
_atom_site_adp_type
_atom_site_calc_flag
_atom_site_refinement_flags
_atom_site_occupancy
_atom_site_symmetry_multiplicity
C C1 0.59587(16) 0.02460(14) -0.25653(10) 0.0162(3) Uani d . 1 1
C C2 0.58993(16) 0.13501(13) -0.17228(10) 0.0156(2) Uani d . 1 1
C C3 0.48388(15) 0.12628(13) -0.09138(10) 0.0146(2) Uani d . 1 1
H H3 0.4153 0.0519 -0.0910 0.018 Uiso calc R 1 1
C C4 0.47801(16) 0.22626(13) -0.01100(10) 0.0155(2) Uani d . 1 1
C C5 0.57738(17) 0.33635(14) -0.01340(11) 0.0180(3) Uani d . 1 1
H H5 0.5745 0.4043 0.0414 0.022 Uiso calc R 1 1
C C6 0.68042(18) 0.34716(14) -0.09543(12) 0.0207(3) Uani d . 1 1
H H6 0.7458 0.4232 -0.0976 0.025 Uiso calc R 1 1
C C7 0.68748(17) 0.24595(14) -0.17441(11) 0.0186(3) Uani d . 1 1
H H7 0.7589 0.2525 -0.2299 0.022 Uiso calc R 1 1
C C8 0.35934(16) 0.21816(14) 0.07316(11) 0.0171(3) Uani d . 1 1
C C9 -0.11755(16) 0.80121(13) 0.53099(11) 0.0163(3) Uani d . 1 1
C C10 -0.11194(15) 0.71996(13) 0.42712(10) 0.0153(2) Uani d . 1 1
C C11 0.01076(16) 0.62967(13) 0.41715(11) 0.0152(2) Uani d . 1 1
H H11 0.0899 0.6204 0.4758 0.018 Uiso calc R 1 1
C C12 0.01843(16) 0.55276(13) 0.32181(11) 0.0156(2) Uani d . 1 1
C C13 -0.09707(17) 0.56792(14) 0.23523(11) 0.0183(3) Uani d . 1 1
H H13 -0.0916 0.5167 0.1696 0.022 Uiso calc R 1 1
C C14 -0.21941(18) 0.65736(15) 0.24494(11) 0.0200(3) Uani d . 1 1
H H14 -0.2979 0.6673 0.1860 0.024 Uiso calc R 1 1
C C15 -0.22774(17) 0.73288(14) 0.34092(11) 0.0181(3) Uani d . 1 1
H H15 -0.3127 0.7934 0.3476 0.022 Uiso calc R 1 1
C C16 0.15174(16) 0.45605(14) 0.31194(11) 0.0166(3) Uani d . 1 1
C C17 0.60139(18) 0.23158(16) 0.50279(12) 0.0246(3) Uani d . 1 1
H H17A 0.5285 0.1660 0.5280 0.037 Uiso calc R 1 1
H H17B 0.6147 0.3049 0.5567 0.037 Uiso calc R 1 1
H H17C 0.7048 0.1905 0.4936 0.037 Uiso calc R 1 1
C C18 0.64148(18) 0.37914(15) 0.35102(12) 0.0230(3) Uani d . 1 1
H H18A 0.7438 0.3373 0.3395 0.035 Uiso calc R 1 1
H H18B 0.6586 0.4550 0.4021 0.035 Uiso calc R 1 1
H H18C 0.5924 0.4091 0.2813 0.035 Uiso calc R 1 1
C C19 0.07030(19) 1.03645(15) 0.80345(14) 0.0268(3) Uani d . 1 1
H H19A 0.0896 1.0796 0.8757 0.040 Uiso calc R 1 1
H H19B -0.0110 1.0855 0.7601 0.040 Uiso calc R 1 1
H H19C 0.1691 1.0350 0.7667 0.040 Uiso calc R 1 1
C C20 0.13291(19) 0.82098(16) 0.88063(13) 0.0262(3) Uani d . 1 1
H H20A 0.0922 0.7313 0.8874 0.039 Uiso calc R 1 1
H H20B 0.1530 0.8628 0.9533 0.039 Uiso calc R 1 1
H H20C 0.2322 0.8171 0.8444 0.039 Uiso calc R 1 1
N N1 0.53500(14) 0.28220(12) 0.39679(9) 0.0178(2) Uani d . 1 1
H H1A 0.4386 0.3216 0.4061 0.021 Uiso calc R 1 1
H H1B 0.5174 0.2123 0.3477 0.021 Uiso calc R 1 1
N N2 0.01442(14) 0.89893(12) 0.81537(9) 0.0178(2) Uani d . 1 1
H H2A -0.0795 0.9006 0.8486 0.021 Uiso calc R 1 1
H H2B -0.0050 0.8590 0.7474 0.021 Uiso calc R 1 1
O O1 0.72388(12) 0.01992(10) -0.30648(8) 0.0205(2) Uani d . 1 1
O O2 0.48067(12) -0.05209(10) -0.27252(8) 0.0221(2) Uani d . 1 1
O O3 0.38017(13) 0.30395(11) 0.15297(8) 0.0237(2) Uani d . 1 1
H H3A 0.255(4) 0.332(3) 0.198(2) 0.092(10) Uiso d . 1 1
O O4 0.24967(12) 0.13580(10) 0.06142(8) 0.0210(2) Uani d . 1 1
O O5 -0.24912(12) 0.86489(11) 0.53935(9) 0.0223(2) Uani d . 1 1
H H5A -0.260(3) 0.933(2) 0.618(2) 0.066(8) Uiso d . 1 1
O O6 -0.00266(12) 0.80375(11) 0.59990(8) 0.0212(2) Uani d . 1 1
O O7 0.13688(12) 0.38054(11) 0.22481(8) 0.0220(2) Uani d . 1 1
O O8 0.26436(12) 0.45389(10) 0.38262(8) 0.0204(2) Uani d . 1 1

loop_
_atom_site_aniso_label
_atom_site_aniso_U_11
_atom_site_aniso_U_22
_atom_site_aniso_U_33
_atom_site_aniso_U_12
_atom_site_aniso_U_13
_atom_site_aniso_U_23
C1 0.0177(6) 0.0175(6) 0.0131(5) 0.0032(5) 0.0005(5) -0.0018(5)
C2 0.0163(6) 0.0160(6) 0.0140(6) 0.0037(5) -0.0003(5) -0.0020(5)
C3 0.0143(6) 0.0145(6) 0.0147(6) 0.0016(5) -0.0001(4) -0.0020(5)
C4 0.0159(6) 0.0156(6) 0.0146(6) 0.0046(5) -0.0005(5) -0.0014(5)
C5 0.0211(7) 0.0142(6) 0.0181(6) 0.0023(5) -0.0009(5) -0.0025(5)
C6 0.0234(7) 0.0153(6) 0.0234(7) -0.0017(5) 0.0016(5) -0.0001(5)
C7 0.0203(6) 0.0180(6) 0.0178(6) 0.0001(5) 0.0039(5) 0.0005(5)
C8 0.0156(6) 0.0198(6) 0.0155(6) 0.0058(5) 0.0000(5) -0.0021(5)
C9 0.0167(6) 0.0157(6) 0.0167(6) 0.0000(5) 0.0030(5) -0.0015(5)
C10 0.0147(6) 0.0164(6) 0.0148(6) -0.0012(5) 0.0019(5) -0.0015(5)
C11 0.0141(6) 0.0159(6) 0.0157(6) -0.0005(5) 0.0015(5) -0.0012(5)
C12 0.0157(6) 0.0156(6) 0.0155(6) -0.0012(5) 0.0030(5) -0.0016(5)
C13 0.0227(7) 0.0189(6) 0.0129(6) 0.0006(5) 0.0011(5) -0.0025(5)
C14 0.0221(7) 0.0221(7) 0.0152(6) 0.0026(5) -0.0029(5) -0.0001(5)
C15 0.0174(6) 0.0185(6) 0.0183(6) 0.0023(5) 0.0008(5) -0.0003(5)
C16 0.0157(6) 0.0181(6) 0.0164(6) -0.0006(5) 0.0049(5) -0.0026(5)
C17 0.0206(7) 0.0306(8) 0.0221(7) -0.0038(6) -0.0030(5) 0.0021(6)
C18 0.0219(7) 0.0226(7) 0.0242(7) -0.0064(6) 0.0000(6) 0.0001(6)
C19 0.0229(7) 0.0225(7) 0.0340(8) -0.0042(6) -0.0045(6) 0.0024(6)
C20 0.0233(7) 0.0266(8) 0.0271(7) 0.0006(6) -0.0080(6) -0.0003(6)
N1 0.0151(5) 0.0197(6) 0.0182(5) -0.0001(4) 0.0002(4) -0.0036(4)
N2 0.0156(5) 0.0219(6) 0.0156(5) -0.0007(4) 0.0006(4) -0.0027(4)
O1 0.0183(5) 0.0244(5) 0.0189(5) 0.0018(4) 0.0052(4) -0.0058(4)
O2 0.0196(5) 0.0229(5) 0.0231(5) -0.0016(4) 0.0027(4) -0.0090(4)
O3 0.0203(5) 0.0294(6) 0.0209(5) 0.0012(4) 0.0038(4) -0.0111(4)
O4 0.0194(5) 0.0249(5) 0.0188(5) -0.0002(4) 0.0042(4) -0.0034(4)
O5 0.0165(5) 0.0254(5) 0.0241(5) 0.0048(4) 0.0013(4) -0.0095(4)
O6 0.0171(5) 0.0276(6) 0.0179(5) 0.0029(4) -0.0006(4) -0.0064(4)
O7 0.0201(5) 0.0247(5) 0.0205(5) 0.0024(4) 0.0024(4) -0.0099(4)
O8 0.0179(5) 0.0213(5) 0.0214(5) 0.0043(4) 0.0006(4) -0.0051(4)

loop_
_atom_type_symbol
_atom_type_description
_atom_type_scat_dispersion_real
_atom_type_scat_dispersion_imag
_atom_type_scat_source
C C 0.0033 0.0016 'International Tables Vol C Tables 4.2.6.8 and 6.1.1.4'
H H 0.0000 0.0000 'International Tables Vol C Tables 4.2.6.8 and 6.1.1.4'
N N 0.0061 0.0033 'International Tables Vol C Tables 4.2.6.8 and 6.1.1.4'
O O 0.0106 0.0060 'International Tables Vol C Tables 4.2.6.8 and 6.1.1.4'

loop_
_geom_angle_atom_site_label_1
_geom_angle_atom_site_label_2
_geom_angle_atom_site_label_3
_geom_angle
O2 C1 O1 125.98(13)
O2 C1 C2 119.15(12)
O1 C1 C2 114.87(12)
C7 C2 C3 119.73(12)
C7 C2 C1 121.09(13)
C3 C2 C1 119.17(12)
C2 C3 C4 120.34(13)
C2 C3 H3 119.8
C4 C3 H3 119.8
C3 C4 C5 119.39(13)
C3 C4 C8 119.84(13)
C5 C4 C8 120.69(12)
C6 C5 C4 120.52(13)
C6 C5 H5 119.7
C4 C5 H5 119.7
C5 C6 C7 119.77(13)
C5 C6 H6 120.1
C7 C6 H6 120.1
C6 C7 C2 120.22(13)
C6 C7 H7 119.9
C2 C7 H7 119.9
O4 C8 O3 125.16(13)
O4 C8 C4 120.20(12)
O3 C8 C4 114.61(13)
O6 C9 O5 125.27(13)
O6 C9 C10 120.41(13)
O5 C9 C10 114.32(12)
C11 C10 C15 119.48(12)
C11 C10 C9 119.35(12)
C15 C10 C9 121.16(13)
C10 C11 C12 120.50(12)
C10 C11 H11 119.7
C12 C11 H11 119.7
C11 C12 C13 119.54(13)
C11 C12 C16 119.98(12)
C13 C12 C16 120.48(12)
C14 C13 C12 120.12(13)
C14 C13 H13 119.9
C12 C13 H13 119.9
C13 C14 C15 120.16(13)
C13 C14 H14 119.9
C15 C14 H14 119.9
C10 C15 C14 120.19(13)
C10 C15 H15 119.9
C14 C15 H15 119.9
O8 C16 O7 125.23(13)
O8 C16 C12 120.54(12)
O7 C16 C12 114.22(12)
N1 C17 H17A 109.5
N1 C17 H17B 109.5
H17A C17 H17B 109.5
N1 C17 H17C 109.5
H17A C17 H17C 109.5
H17B C17 H17C 109.5
N1 C18 H18A 109.5
N1 C18 H18B 109.5
H18A C18 H18B 109.5
N1 C18 H18C 109.5
H18A C18 H18C 109.5
H18B C18 H18C 109.5
N2 C19 H19A 109.5
N2 C19 H19B 109.5
H19A C19 H19B 109.5
N2 C19 H19C 109.5
H19A C19 H19C 109.5
H19B C19 H19C 109.5
N2 C20 H20A 109.5
N2 C20 H20B 109.5
H20A C20 H20B 109.5
N2 C20 H20C 109.5
H20A C20 H20C 109.5
H20B C20 H20C 109.5
C17 N1 C18 112.80(12)
C17 N1 H1A 109.0
C18 N1 H1A 109.0
C17 N1 H1B 109.0
C18 N1 H1B 109.0
H1A N1 H1B 107.8
C20 N2 C19 111.54(12)
C20 N2 H2A 109.3
C19 N2 H2A 109.3
C20 N2 H2B 109.3
C19 N2 H2B 109.3
H2A N2 H2B 108.0
C8 O3 H3A 114.0(13)
C9 O5 H5A 117.8(12)
C16 O7 H3A 115.5(14)

loop_
_geom_bond_atom_site_label_1
_geom_bond_atom_site_label_2
_geom_bond_distance
C1 O2 1.2438(18)
C1 O1 1.2850(17)
C1 C2 1.504(2)
C2 C7 1.395(2)
C2 C3 1.396(2)
C3 C4 1.3964(19)
C3 H3 0.9500
C4 C5 1.398(2)
C4 C8 1.501(2)
C5 C6 1.391(2)
C5 H5 0.9500
C6 C7 1.394(2)
C6 H6 0.9500
C7 H7 0.9500
C8 O4 1.2427(18)
C8 O3 1.2915(18)
C9 O6 1.2354(17)
C9 O5 1.2938(17)
C9 C10 1.502(2)
C10 C11 1.392(2)
C10 C15 1.393(2)
C11 C12 1.3931(19)
C11 H11 0.9500
C12 C13 1.397(2)
C12 C16 1.502(2)
C13 C14 1.384(2)
C13 H13 0.9500
C14 C15 1.393(2)
C14 H14 0.9500
C15 H15 0.9500
C16 O8 1.2364(17)
C16 O7 1.2945(17)
C17 N1 1.485(2)
C17 H17A 0.9800
C17 H17B 0.9800
C17 H17C 0.9800
C18 N1 1.485(2)
C18 H18A 0.9800
C18 H18B 0.9800
C18 H18C 0.9800
C19 N2 1.487(2)
C19 H19A 0.9800
C19 H19B 0.9800
C19 H19C 0.9800
C20 N2 1.477(2)
C20 H20A 0.9800
C20 H20B 0.9800
C20 H20C 0.9800
N1 H1A 0.9200
N1 H1B 0.9200
N2 H2A 0.9200
N2 H2B 0.9200
O3 H3A 1.26(3)
O5 H5A 1.18(2)
O7 H3A 1.18(3)

loop_
_geom_hbond_atom_site_label_D
_geom_hbond_atom_site_label_H
_geom_hbond_atom_site_label_A
_geom_hbond_site_symmetry_A
_geom_hbond_distance_DH
_geom_hbond_distance_HA
_geom_hbond_distance_DA
_geom_hbond_angle_DHA
N1 H1A O8 . 0.92 2.00 2.869(2) 156.8
N1 H1B O2 2_655 0.92 1.84 2.744(2) 165.7
N2 H2A O4 2_566 0.92 1.93 2.822(2) 164.4
N2 H2B O6 . 0.92 1.88 2.784(2) 165.8
O7 H3A O3 . 1.18(3) 1.26(3) 2.4177(19) 166(3)
O7 H3A O4 . 1.18(3) 2.56(3) 3.329(2) 121.1(18)
O5 H5A O1 1_466 1.18(2) 1.27(2) 2.4483(19) 171(2)
O5 H5A O2 1_466 1.18(2) 2.66(2) 3.462(2) 124.2(15)

loop_
_geom_torsion_atom_site_label_1
_geom_torsion_atom_site_label_2
_geom_torsion_atom_site_label_3
_geom_torsion_atom_site_label_4
_geom_torsion
O2 C1 C2 C7 -159.33(13)
O1 C1 C2 C7 20.32(18)
O2 C1 C2 C3 20.12(19)
O1 C1 C2 C3 -160.23(12)
C7 C2 C3 C4 -1.72(19)
C1 C2 C3 C4 178.82(12)
C2 C3 C4 C5 1.13(19)
C2 C3 C4 C8 177.77(12)
C3 C4 C5 C6 0.5(2)
C8 C4 C5 C6 -176.10(13)
C4 C5 C6 C7 -1.6(2)
C5 C6 C7 C2 1.0(2)
C3 C2 C7 C6 0.7(2)
C1 C2 C7 C6 -179.87(13)
C3 C4 C8 O4 -12.05(19)
C5 C4 C8 O4 164.55(13)
C3 C4 C8 O3 169.72(12)
C5 C4 C8 O3 -13.68(18)
O6 C9 C10 C11 11.4(2)
O5 C9 C10 C11 -168.79(12)
O6 C9 C10 C15 -169.00(13)
O5 C9 C10 C15 10.86(19)
C15 C10 C11 C12 0.1(2)
C9 C10 C11 C12 179.78(12)
C10 C11 C12 C13 0.8(2)
C10 C11 C12 C16 179.79(12)
C11 C12 C13 C14 -1.0(2)
C16 C12 C13 C14 -179.93(13)
C12 C13 C14 C15 0.2(2)
C11 C10 C15 C14 -0.9(2)
C9 C10 C15 C14 179.43(13)
C13 C14 C15 C10 0.8(2)
C11 C12 C16 O8 -7.9(2)
C13 C12 C16 O8 171.06(13)
C11 C12 C16 O7 172.93(12)
C13 C12 C16 O7 -8.10(19)

loop_
_cod_related_entry_id
_cod_related_entry_database
_cod_related_entry_code
1 ChemSpider 30657819
